data_7060425
loop_
_publ_author_name
'Popova, Alexandra V.'
'Kanaa, Ali'
'Vavilova, Vladislava S.'
'Mironova, Maria A.'
'Slepukhin, Pavel A.'
'Benassi, Enrico'
'Belskaya, Nataliya P.'

_publ_section_title
;
 Design, synthesis, and photophysics of bi- and tricyclic fused
 pyrazolines
;
_journal_issue 14
_journal_name_full 'New Journal of Chemistry'
_journal_page_first 6315
_journal_page_last 6326
_journal_paper_doi 10.1039/D0NJ06287A
_journal_volume 45
_journal_year 2021
_chemical_formula_moiety 'C15 H14 Cl N3 O4'
_chemical_formula_sum 'C15 H14 Cl N3 O4'
_chemical_formula_weight 335.74
_space_group_IT_number 14
_space_group_name_Hall '-P 2yn'
_space_group_name_H-M_alt 'P 1 21/n 1'
_symmetry_cell_setting monoclinic
_symmetry_space_group_name_H-M 'P 1 21/n 1'
_atom_sites_solution_hydrogens geom
_atom_sites_solution_primary direct
_atom_sites_solution_secondary difmap
_audit_creation_method SHELXL-97
_audit_update_record
;
2021-02-15 deposited with the CCDC.	2021-02-22 downloaded from the CCDC.
;
_cell_angle_alpha 90.00
_cell_angle_beta 106.271(11)
_cell_angle_gamma 90.00
_cell_formula_units_Z 4
_cell_length_a 15.872(2)
_cell_length_b 6.0495(4)
_cell_length_c 16.2381(19)
_cell_measurement_reflns_used 4027
_cell_measurement_temperature 295(2)
_cell_measurement_theta_max 33.5438
_cell_measurement_theta_min 3.1663
_cell_volume 1496.7(3)
_computing_cell_refinement
;
CrysAlis RED, Oxford Diffraction Ltd.,
Version 1.171.29.9 (release 23-03-2006 CrysAlis171 .NET)
(compiled Mar 23 2006,23:39:28)
;
_computing_data_collection
;
CrysAlis CCD, Oxford Diffraction Ltd.,
Version 1.171.29.9 (release 23-03-2006 CrysAlis171 .NET)
(compiled Mar 23 2006,23:39:28)
;
_computing_data_reduction
;
CrysAlis RED, Oxford Diffraction Ltd.,
Version 1.171.29.9 (release 23-03-2006 CrysAlis171 .NET)
(compiled Mar 23 2006,23:39:28)
;
_computing_molecular_graphics 'Bruker SHELXTL'
_computing_publication_material 'Bruker SHELXTL'
_computing_structure_refinement 'SHELXL-97 (Sheldrick, 1997)'
_computing_structure_solution 'SHELXS-97 (Sheldrick, 1990)'
_diffrn_ambient_temperature 295(2)
_diffrn_measured_fraction_theta_full 0.980
_diffrn_measured_fraction_theta_max 0.980
_diffrn_measurement_device_type 'Xcalibur 3'
_diffrn_measurement_method 'phi and omega scans'
_diffrn_radiation_monochromator graphite
_diffrn_radiation_source 'fine-focus sealed tube'
_diffrn_radiation_type MoK\a
_diffrn_radiation_wavelength 0.71073
_diffrn_reflns_av_R_equivalents 0.0527
_diffrn_reflns_av_sigmaI/netI 0.0899
_diffrn_reflns_limit_h_max 21
_diffrn_reflns_limit_h_min -22
_diffrn_reflns_limit_k_max 5
_diffrn_reflns_limit_k_min -8
_diffrn_reflns_limit_l_max 22
_diffrn_reflns_limit_l_min -22
_diffrn_reflns_number 15847
_diffrn_reflns_theta_full 29.58
_diffrn_reflns_theta_max 29.58
_diffrn_reflns_theta_min 3.17
_exptl_absorpt_coefficient_mu 0.280
_exptl_absorpt_correction_T_max 1.24127
_exptl_absorpt_correction_T_min 0.76958
_exptl_absorpt_correction_type multi-scan
_exptl_absorpt_process_details
;
CrysAlis RED, Oxford Diffraction Ltd.,
Version 1.171.29.9 (release 23-03-2006 CrysAlis171 .NET)
(compiled Mar 23 2006,23:39:28)
Empirical absorption correction using spherical harmonics,
 implemented in SCALE3 ABSPACK scaling algorithm.
;
_exptl_crystal_colour colorless
_exptl_crystal_density_diffrn 1.490
_exptl_crystal_density_method 'not measured'
_exptl_crystal_description prism
_exptl_crystal_F_000 696
_exptl_crystal_size_max 0.41
_exptl_crystal_size_mid 0.33
_exptl_crystal_size_min 0.18
_refine_diff_density_max 0.372
_refine_diff_density_min -0.279
_refine_diff_density_rms 0.038
_refine_ls_extinction_method none
_refine_ls_goodness_of_fit_ref 1.003
_refine_ls_hydrogen_treatment mixed
_refine_ls_matrix_type full
_refine_ls_number_parameters 218
_refine_ls_number_reflns 4123
_refine_ls_number_restraints 0
_refine_ls_restrained_S_all 1.003
_refine_ls_R_factor_all 0.1098
_refine_ls_R_factor_gt 0.0380
_refine_ls_shift/su_max 0.000
_refine_ls_shift/su_mean 0.000
_refine_ls_structure_factor_coef Fsqd
_refine_ls_weighting_details 'calc w=1/[\s^2^(Fo^2^)+(0.0140P)^2^+0.0000P] where P=(Fo^2^+2Fc^2^)/3'
_refine_ls_weighting_scheme calc
_refine_ls_wR_factor_gt 0.0568
_refine_ls_wR_factor_ref 0.0606
_reflns_number_gt 1807
_reflns_number_total 4123
_reflns_threshold_expression >2sigma(I)
_cod_data_source_file d0nj06287a2.cif
_cod_data_source_block dc
_cod_depositor_comments
;
The following automatic conversions were performed:

data item '_symmetry_cell_setting' value 'Monoclinic' was changed to
'monoclinic' in accordance with the
/home/data/users/saulius/crontab/automatic-downloads/rss-feeds/RSC/lib/dictionaries/cif_core.dic
dictionary named 'cif_core.dic' version 2.4.2 last updated on
2011-04-26.

Automatic conversion script
Id: cif_fix_values 7556 2019-12-06 15:28:31Z antanas 

 Adding full bibliography for 7060425--7060426.cif.
;
_cod_original_sg_symbol_H-M P2(1)/n
_cod_database_code 7060425

loop_
_symmetry_equiv_pos_as_xyz
'x, y, z'
'-x+1/2, y+1/2, -z+1/2'
'-x, -y, -z'
'x-1/2, -y-1/2, z-1/2'

loop_
_atom_site_label
_atom_site_type_symbol
_atom_site_fract_x
_atom_site_fract_y
_atom_site_fract_z
_atom_site_U_iso_or_equiv
_atom_site_adp_type
_atom_site_occupancy
_atom_site_symmetry_multiplicity
_atom_site_calc_flag
_atom_site_refinement_flags
_atom_site_disorder_assembly
_atom_site_disorder_group
Cl1 Cl 0.17762(3) 0.24980(8) 0.04887(3) 0.06533(16) Uani 1 1 d . . .
N1 N 0.37773(9) 0.32901(18) 0.11231(8) 0.0355(3) Uani 1 1 d . . .
O1 O 0.56968(7) 0.85162(17) 0.22912(7) 0.0487(3) Uani 1 1 d . . .
C1 C 0.34770(10) 0.1358(2) 0.06390(9) 0.0336(4) Uani 1 1 d . . .
N2 N 0.45998(9) 0.3992(2) 0.11673(8) 0.0382(3) Uani 1 1 d . . .
C2 C 0.25994(11) 0.0841(3) 0.03140(10) 0.0412(4) Uani 1 1 d . . .
O2 O 0.62406(9) 0.6109(2) 0.15294(9) 0.0737(4) Uani 1 1 d . . .
O3 O 0.31687(8) 0.08304(18) 0.25049(7) 0.0552(3) Uani 1 1 d . . .
N3 N 0.41542(9) 0.3359(2) 0.32676(8) 0.0427(4) Uani 1 1 d . . .
C3 C 0.23376(12) -0.1039(3) -0.01795(10) 0.0519(5) Uani 1 1 d . . .
H3A H 0.1745 -0.1387 -0.0384 0.062 Uiso 1 1 calc R . .
O4 O 0.50107(8) 0.64145(19) 0.37122(7) 0.0582(4) Uani 1 1 d . . .
C4 C 0.29576(13) -0.2390(3) -0.03664(10) 0.0517(5) Uani 1 1 d . . .
H4A H 0.2784 -0.3651 -0.0698 0.062 Uiso 1 1 calc R . .
C5 C 0.38266(12) -0.1879(3) -0.00644(10) 0.0446(4) Uani 1 1 d . . .
H5A H 0.4245 -0.2778 -0.0198 0.053 Uiso 1 1 calc R . .
C6 C 0.40851(11) -0.0035(2) 0.04381(9) 0.0380(4) Uani 1 1 d . . .
H6A H 0.4680 0.0285 0.0648 0.046 Uiso 1 1 calc R . .
C7 C 0.35560(11) 0.2571(3) 0.25487(10) 0.0392(4) Uani 1 1 d . . .
C8 C 0.34790(11) 0.4225(2) 0.18330(10) 0.0358(4) Uani 1 1 d . . .
H8 H 0.2880(9) 0.4685(19) 0.1641(7) 0.025(4) Uiso 1 1 d . . .
C9 C 0.41684(11) 0.5974(3) 0.22114(10) 0.0366(4) Uani 1 1 d . . .
H9 H 0.3959(9) 0.739(2) 0.2137(8) 0.043(5) Uiso 1 1 d . . .
C10 C 0.45047(11) 0.5392(3) 0.31496(10) 0.0391(4) Uani 1 1 d . . .
C11 C 0.43930(13) 0.2185(3) 0.40819(10) 0.0631(6) Uani 1 1 d . . .
H11A H 0.3873 0.1871 0.4253 0.095 Uiso 1 1 calc R . .
H11B H 0.4783 0.3084 0.4511 0.095 Uiso 1 1 calc R . .
H11C H 0.4680 0.0824 0.4020 0.095 Uiso 1 1 calc R . .
C12 C 0.48341(10) 0.5520(2) 0.17349(10) 0.0352(4) Uani 1 1 d . . .
C13 C 0.56687(12) 0.6688(3) 0.18284(10) 0.0431(4) Uani 1 1 d . . .
C14 C 0.64931(12) 0.9829(3) 0.24661(11) 0.0555(5) Uani 1 1 d . . .
H14A H 0.6538 1.0545 0.1945 0.067 Uiso 1 1 calc R . .
H14B H 0.7004 0.8895 0.2682 0.067 Uiso 1 1 calc R . .
C15 C 0.64456(12) 1.1506(3) 0.31159(11) 0.0619(5) Uani 1 1 d . . .
H15A H 0.6972 1.2379 0.3258 0.093 Uiso 1 1 calc R . .
H15B H 0.6387 1.0779 0.3622 0.093 Uiso 1 1 calc R . .
H15C H 0.5947 1.2446 0.2889 0.093 Uiso 1 1 calc R . .

loop_
_atom_site_aniso_label
_atom_site_aniso_U_11
_atom_site_aniso_U_22
_atom_site_aniso_U_33
_atom_site_aniso_U_23
_atom_site_aniso_U_13
_atom_site_aniso_U_12
Cl1 0.0347(3) 0.0772(3) 0.0810(3) -0.0187(3) 0.0112(2) 0.0047(3)
N1 0.0328(8) 0.0373(8) 0.0400(8) -0.0057(6) 0.0160(7) -0.0041(6)
O1 0.0427(8) 0.0460(7) 0.0598(7) -0.0101(6) 0.0181(6) -0.0144(6)
C1 0.0370(11) 0.0362(9) 0.0280(8) -0.0008(7) 0.0095(8) -0.0026(8)
N2 0.0356(9) 0.0399(8) 0.0411(8) -0.0004(6) 0.0138(7) -0.0044(7)
C2 0.0363(11) 0.0480(11) 0.0393(10) -0.0017(8) 0.0104(8) -0.0008(8)
O2 0.0578(9) 0.0785(9) 0.1007(11) -0.0354(8) 0.0482(9) -0.0232(7)
O3 0.0664(9) 0.0463(7) 0.0596(8) -0.0068(6) 0.0285(7) -0.0207(7)
N3 0.0474(9) 0.0443(9) 0.0378(8) -0.0029(7) 0.0144(7) -0.0081(7)
C3 0.0421(12) 0.0605(12) 0.0518(11) -0.0107(10) 0.0112(9) -0.0142(10)
O4 0.0627(9) 0.0621(8) 0.0481(7) -0.0127(6) 0.0127(7) -0.0199(7)
C4 0.0633(14) 0.0466(11) 0.0470(10) -0.0138(8) 0.0183(10) -0.0150(11)
C5 0.0524(12) 0.0410(11) 0.0435(10) -0.0034(8) 0.0187(9) 0.0004(9)
C6 0.0358(10) 0.0393(10) 0.0388(9) -0.0012(8) 0.0102(8) -0.0005(8)
C7 0.0377(10) 0.0399(10) 0.0465(10) -0.0072(9) 0.0227(9) 0.0008(9)
C8 0.0293(10) 0.0384(10) 0.0419(10) -0.0049(8) 0.0138(9) 0.0027(8)
C9 0.0371(10) 0.0292(10) 0.0456(10) -0.0033(8) 0.0150(8) 0.0013(8)
C10 0.0368(11) 0.0412(11) 0.0431(11) -0.0093(8) 0.0173(9) -0.0041(8)
C11 0.0790(15) 0.0652(13) 0.0457(11) 0.0073(10) 0.0186(11) -0.0122(11)
C12 0.0354(10) 0.0329(10) 0.0386(9) 0.0000(8) 0.0127(8) -0.0001(8)
C13 0.0410(12) 0.0441(11) 0.0465(11) -0.0011(9) 0.0163(9) -0.0056(9)
C14 0.0511(12) 0.0648(12) 0.0523(11) -0.0086(9) 0.0171(10) -0.0240(10)
C15 0.0525(13) 0.0492(11) 0.0772(13) -0.0132(10) 0.0070(11) -0.0046(10)

loop_
_atom_type_symbol
_atom_type_description
_atom_type_scat_dispersion_real
_atom_type_scat_dispersion_imag
_atom_type_scat_source
C C 0.0033 0.0016 'International Tables Vol C Tables 4.2.6.8 and 6.1.1.4'
H H 0.0000 0.0000 'International Tables Vol C Tables 4.2.6.8 and 6.1.1.4'
O O 0.0106 0.0060 'International Tables Vol C Tables 4.2.6.8 and 6.1.1.4'
Cl Cl 0.1484 0.1585 'International Tables Vol C Tables 4.2.6.8 and 6.1.1.4'
N N 0.0061 0.0033 'International Tables Vol C Tables 4.2.6.8 and 6.1.1.4'

loop_
_geom_angle_atom_site_label_1
_geom_angle_atom_site_label_2
_geom_angle_atom_site_label_3
_geom_angle
_geom_angle_site_symmetry_1
_geom_angle_site_symmetry_3
_geom_angle_publ_flag
N2 N1 C1 117.25(12) . . ?
N2 N1 C8 110.70(11) . . ?
C1 N1 C8 128.22(12) . . ?
C13 O1 C14 117.05(13) . . ?
C2 C1 C6 117.79(14) . . ?
C2 C1 N1 123.14(14) . . ?
C6 C1 N1 118.98(14) . . ?
C12 N2 N1 110.15(13) . . ?
C1 C2 C3 120.94(16) . . ?
C1 C2 Cl1 122.19(13) . . ?
C3 C2 Cl1 116.87(14) . . ?
C7 N3 C10 113.63(14) . . ?
C7 N3 C11 123.22(14) . . ?
C10 N3 C11 123.15(13) . . ?
C4 C3 C2 119.83(17) . . ?
C4 C3 H3A 120.1 . . ?
C2 C3 H3A 120.1 . . ?
C5 C4 C3 119.96(16) . . ?
C5 C4 H4A 120.0 . . ?
C3 C4 H4A 120.0 . . ?
C4 C5 C6 120.07(17) . . ?
C4 C5 H5A 120.0 . . ?
C6 C5 H5A 120.0 . . ?
C5 C6 C1 121.39(16) . . ?
C5 C6 H6A 119.3 . . ?
C1 C6 H6A 119.3 . . ?
O3 C7 N3 124.92(15) . . ?
O3 C7 C8 126.84(15) . . ?
N3 C7 C8 108.24(14) . . ?
N1 C8 C7 111.86(12) . . ?
N1 C8 C9 103.30(13) . . ?
C7 C8 C9 104.80(13) . . ?
N1 C8 H8 111.4(7) . . ?
C7 C8 H8 107.6(8) . . ?
C9 C8 H8 117.8(7) . . ?
C12 C9 C10 112.17(14) . . ?
C12 C9 C8 101.24(12) . . ?
C10 C9 C8 104.84(13) . . ?
C12 C9 H9 112.7(9) . . ?
C10 C9 H9 111.4(9) . . ?
C8 C9 H9 113.9(9) . . ?
O4 C10 N3 124.01(15) . . ?
O4 C10 C9 128.17(15) . . ?
N3 C10 C9 107.77(13) . . ?
N3 C11 H11A 109.5 . . ?
N3 C11 H11B 109.5 . . ?
H11A C11 H11B 109.5 . . ?
N3 C11 H11C 109.5 . . ?
H11A C11 H11C 109.5 . . ?
H11B C11 H11C 109.5 . . ?
N2 C12 C13 119.40(15) . . ?
N2 C12 C9 113.44(14) . . ?
C13 C12 C9 127.09(14) . . ?
O2 C13 O1 124.31(16) . . ?
O2 C13 C12 125.56(16) . . ?
O1 C13 C12 110.13(15) . . ?
O1 C14 C15 107.39(15) . . ?
O1 C14 H14A 110.2 . . ?
C15 C14 H14A 110.2 . . ?
O1 C14 H14B 110.2 . . ?
C15 C14 H14B 110.2 . . ?
H14A C14 H14B 108.5 . . ?
C14 C15 H15A 109.5 . . ?
C14 C15 H15B 109.5 . . ?
H15A C15 H15B 109.5 . . ?
C14 C15 H15C 109.5 . . ?
H15A C15 H15C 109.5 . . ?
H15B C15 H15C 109.5 . . ?

loop_
_geom_bond_atom_site_label_1
_geom_bond_atom_site_label_2
_geom_bond_distance
_geom_bond_site_symmetry_2
_geom_bond_publ_flag
Cl1 C2 1.7322(16) . ?
N1 N2 1.3555(16) . ?
N1 C1 1.4145(17) . ?
N1 C8 1.4759(18) . ?
O1 C13 1.3308(18) . ?
O1 C14 1.4517(18) . ?
C1 C2 1.380(2) . ?
C1 C6 1.387(2) . ?
N2 C12 1.2846(17) . ?
C2 C3 1.386(2) . ?
O2 C13 1.1957(18) . ?
O3 C7 1.2115(16) . ?
N3 C7 1.3675(19) . ?
N3 C10 1.3852(18) . ?
N3 C11 1.4545(18) . ?
C3 C4 1.377(2) . ?
C3 H3A 0.9300 . ?
O4 C10 1.2047(17) . ?
C4 C5 1.364(2) . ?
C4 H4A 0.9300 . ?
C5 C6 1.3748(19) . ?
C5 H5A 0.9300 . ?
C6 H6A 0.9300 . ?
C7 C8 1.512(2) . ?
C8 C9 1.523(2) . ?
C8 H8 0.956(12) . ?
C9 C12 1.500(2) . ?
C9 C10 1.508(2) . ?
C9 H9 0.914(13) . ?
C11 H11A 0.9600 . ?
C11 H11B 0.9600 . ?
C11 H11C 0.9600 . ?
C12 C13 1.471(2) . ?
C14 C15 1.481(2) . ?
C14 H14A 0.9700 . ?
C14 H14B 0.9700 . ?
C15 H15A 0.9600 . ?
C15 H15B 0.9600 . ?
C15 H15C 0.9600 . ?

loop_
_geom_torsion_atom_site_label_1
_geom_torsion_atom_site_label_2
_geom_torsion_atom_site_label_3
_geom_torsion_atom_site_label_4
_geom_torsion
_geom_torsion_site_symmetry_1
_geom_torsion_site_symmetry_2
_geom_torsion_site_symmetry_3
_geom_torsion_site_symmetry_4
_geom_torsion_publ_flag
N2 N1 C1 C2 -158.97(14) . . . . ?
C8 N1 C1 C2 45.3(2) . . . . ?
N2 N1 C1 C6 17.44(18) . . . . ?
C8 N1 C1 C6 -138.30(15) . . . . ?
C1 N1 N2 C12 -169.35(12) . . . . ?
C8 N1 N2 C12 -9.53(16) . . . . ?
C6 C1 C2 C3 1.5(2) . . . . ?
N1 C1 C2 C3 177.97(13) . . . . ?
C6 C1 C2 Cl1 -177.79(11) . . . . ?
N1 C1 C2 Cl1 -1.3(2) . . . . ?
C1 C2 C3 C4 -1.5(2) . . . . ?
Cl1 C2 C3 C4 177.88(13) . . . . ?
C2 C3 C4 C5 0.2(2) . . . . ?
C3 C4 C5 C6 1.0(2) . . . . ?
C4 C5 C6 C1 -1.0(2) . . . . ?
C2 C1 C6 C5 -0.3(2) . . . . ?
N1 C1 C6 C5 -176.91(13) . . . . ?
C10 N3 C7 O3 179.97(15) . . . . ?
C11 N3 C7 O3 -0.7(2) . . . . ?
C10 N3 C7 C8 0.68(17) . . . . ?
C11 N3 C7 C8 -179.96(14) . . . . ?
N2 N1 C8 C7 -101.01(15) . . . . ?
C1 N1 C8 C7 56.0(2) . . . . ?
N2 N1 C8 C9 11.18(15) . . . . ?
C1 N1 C8 C9 168.19(14) . . . . ?
O3 C7 C8 N1 -63.3(2) . . . . ?
N3 C7 C8 N1 115.96(14) . . . . ?
O3 C7 C8 C9 -174.57(15) . . . . ?
N3 C7 C8 C9 4.71(16) . . . . ?
N1 C8 C9 C12 -8.27(15) . . . . ?
C7 C8 C9 C12 109.00(13) . . . . ?
N1 C8 C9 C10 -125.05(13) . . . . ?
C7 C8 C9 C10 -7.79(16) . . . . ?
C7 N3 C10 O4 176.42(15) . . . . ?
C11 N3 C10 O4 -2.9(2) . . . . ?
C7 N3 C10 C9 -5.90(18) . . . . ?
C11 N3 C10 C9 174.74(15) . . . . ?
C12 C9 C10 O4 77.0(2) . . . . ?
C8 C9 C10 O4 -174.02(16) . . . . ?
C12 C9 C10 N3 -100.59(15) . . . . ?
C8 C9 C10 N3 8.42(17) . . . . ?
N1 N2 C12 C13 -173.66(13) . . . . ?
N1 N2 C12 C9 3.53(17) . . . . ?
C10 C9 C12 N2 114.76(15) . . . . ?
C8 C9 C12 N2 3.48(17) . . . . ?
C10 C9 C12 C13 -68.30(19) . . . . ?
C8 C9 C12 C13 -179.58(14) . . . . ?
C14 O1 C13 O2 -2.5(2) . . . . ?
C14 O1 C13 C12 178.13(13) . . . . ?
N2 C12 C13 O2 -14.0(2) . . . . ?
C9 C12 C13 O2 169.18(17) . . . . ?
N2 C12 C13 O1 165.34(13) . . . . ?
C9 C12 C13 O1 -11.4(2) . . . . ?
C13 O1 C14 C15 -169.41(13) . . . . ?
